data_4081042
loop_
_publ_author_name
'Doster, Meghan E.'
'Johnson, Samuel A.'

_publ_section_title
;
 Carbon--Hydrogen Bond Stannylation and Alkylation Catalyzed by
 Nitrogen-Donor-Supported Nickel Complexes: Intermediates with Ni--Sn
 Bonds and Catalytic Carbostannylation of Ethylene with Organostannanes
;
_journal_issue 15
_journal_name_full Organometallics
_journal_page_first 4174
_journal_paper_doi 10.1021/om4003889
_journal_volume 32
_journal_year 2013
_chemical_formula_moiety 'C49 H50 N2 Ni Sn2'
_chemical_formula_sum 'C49 H50 N2 Ni Sn2'
_chemical_formula_weight 963
_chemical_name_systematic ?
_space_group_IT_number 14
_symmetry_cell_setting monoclinic
_symmetry_space_group_name_Hall '-P 2ybc'
_symmetry_space_group_name_H-M 'P 1 21/c 1'
_atom_sites_solution_hydrogens geom
_atom_sites_solution_primary direct
_atom_sites_solution_secondary difmap
_audit_creation_date 2012-12-04T16:12:27-00:00
_audit_creation_method 'WinGX routine CIF_UPDATE'
_cell_angle_alpha 90
_cell_angle_beta 127.212(6)
_cell_angle_gamma 90
_cell_formula_units_Z 4
_cell_length_a 12.2880(17)
_cell_length_b 23.051(3)
_cell_length_c 19.0364(19)
_cell_measurement_reflns_used 9936
_cell_measurement_temperature 173(2)
_cell_measurement_theta_max 28.32
_cell_measurement_theta_min 2.22
_cell_volume 4294.3(10)
_computing_cell_refinement 'Bruker SMART'
_computing_data_collection 'Bruker SMART'
_computing_data_reduction 'Bruker SAINT'
_computing_molecular_graphics 'Bruker SHELXTL'
_computing_publication_material 'Bruker SHELXTL'
_computing_structure_refinement 'SHELXL-97 (Sheldrick, 1997)'
_computing_structure_solution 'Bruker SHELXTL'
_diffrn_ambient_temperature 173(2)
_diffrn_measured_fraction_theta_full 0.993
_diffrn_measured_fraction_theta_max 0.95
_diffrn_measurement_device_type 'CCD area detector'
_diffrn_measurement_method 'phi and omega scans'
_diffrn_radiation_monochromator graphite
_diffrn_radiation_type MoK\a
_diffrn_radiation_wavelength 0.71073
_diffrn_reflns_av_R_equivalents 0.0446
_diffrn_reflns_av_unetI/netI 0.0369
_diffrn_reflns_limit_h_max 15
_diffrn_reflns_limit_h_min -16
_diffrn_reflns_limit_k_max 29
_diffrn_reflns_limit_k_min -30
_diffrn_reflns_limit_l_max 24
_diffrn_reflns_limit_l_min -24
_diffrn_reflns_number 49371
_diffrn_reflns_theta_full 27.5
_diffrn_reflns_theta_max 28.31
_diffrn_reflns_theta_min 1.61
_exptl_absorpt_coefficient_mu 1.623
_exptl_absorpt_correction_T_max 0.907
_exptl_absorpt_correction_T_min 0.78
_exptl_absorpt_correction_type multi-scan
_exptl_absorpt_process_details 'SADABS, BRUKER 2001'
_exptl_crystal_colour yellow
_exptl_crystal_density_diffrn 1.49
_exptl_crystal_density_method 'not measured'
_exptl_crystal_description plate
_exptl_crystal_F_000 1944
_exptl_crystal_size_max 0.32
_exptl_crystal_size_mid 0.2
_exptl_crystal_size_min 0.06
_refine_diff_density_max 1.067
_refine_diff_density_min -0.468
_refine_diff_density_rms 0.113
_refine_ls_extinction_method none
_refine_ls_goodness_of_fit_ref 1.263
_refine_ls_hydrogen_treatment mixed
_refine_ls_matrix_type full
_refine_ls_number_parameters 513
_refine_ls_number_reflns 10158
_refine_ls_number_restraints 0
_refine_ls_restrained_S_all 1.263
_refine_ls_R_factor_all 0.0505
_refine_ls_R_factor_gt 0.0377
_refine_ls_shift/su_max 0.001
_refine_ls_shift/su_mean 0
_refine_ls_structure_factor_coef Fsqd
_refine_ls_weighting_details 'calc w=1/[\s^2^(Fo^2^)+(0.0362P)^2^+1.3293P] where P=(Fo^2^+2Fc^2^)/3'
_refine_ls_weighting_scheme calc
_refine_ls_wR_factor_gt 0.078
_refine_ls_wR_factor_ref 0.0917
_reflns_number_gt 8531
_reflns_number_total 10158
_reflns_threshold_expression >2sigma(I)
_cod_data_source_file om4003889_si_001.cif
_cod_data_source_block new
_cod_depositor_comments
;
The following automatic conversions were performed:

'_symmetry_cell_setting' value 'Monoclinic' changed to 'monoclinic'
according to /home/saulius/struct/CIF-dictionaries/cif_core.dic
dictionary named 'cif_core.dic' version 2.4.2 from 2011-04-26.

Automatic conversion script
Id: cif_fix_values 1891 2012-01-12 08:04:46Z andrius 
;
_cod_original_cell_volume 4294.2(9)
_cod_original_sg_symbol_H-M P21/c
_cod_database_code 4081042

loop_
_symmetry_equiv_pos_as_xyz
'x, y, z'
'-x, y+1/2, -z+1/2'
'-x, -y, -z'
'x, -y-1/2, z-1/2'

loop_
_atom_site_label
_atom_site_type_symbol
_atom_site_fract_x
_atom_site_fract_y
_atom_site_fract_z
_atom_site_U_iso_or_equiv
_atom_site_adp_type
_atom_site_occupancy
_atom_site_symmetry_multiplicity
_atom_site_calc_flag
_atom_site_refinement_flags
Ni1 Ni 0.69805(4) -0.019479(18) 0.72713(3) 0.02190(10) Uani 1 1 d .
N1 N 0.7407(3) 0.06422(12) 0.74675(18) 0.0246(6) Uani 1 1 d .
N2 N 1.1492(3) 0.11020(14) 0.9148(2) 0.0365(8) Uani 1 1 d .
C1 C 0.6875(4) -0.07716(15) 0.6458(2) 0.0245(7) Uani 1 1 d .
C2 C 0.7086(4) -0.02176(17) 0.6271(3) 0.0302(8) Uani 1 1 d .
C3 C 0.6596(3) -0.07847(16) 0.7847(2) 0.0257(7) Uani 1 1 d .
C4 C 0.7018(4) -0.02659(18) 0.8325(3) 0.0334(9) Uani 1 1 d .
C5 C 0.8681(3) 0.08157(14) 0.7993(2) 0.0248(7) Uani 1 1 d .
C6 C 0.9754(4) 0.03923(15) 0.8458(2) 0.0281(8) Uani 1 1 d .
H6 H 0.9516 -0.0007 0.8374 0.034 Uiso 1 1 calc R
C7 C 1.1073(4) 0.05391(16) 0.9004(2) 0.0317(8) Uani 1 1 d .
H7 H 1.174 0.0241 0.9301 0.038 Uiso 1 1 calc R
C8 C 0.9175(4) 0.14053(15) 0.8176(2) 0.0333(8) Uani 1 1 d .
H8 H 0.8539 0.1716 0.7904 0.04 Uiso 1 1 calc R
C9 C 1.0519(4) 0.15230(16) 0.8724(3) 0.0378(9) Uani 1 1 d .
H9 H 1.0803 0.1917 0.882 0.045 Uiso 1 1 calc R
C10 C 1.2947(4) 0.1248(2) 0.9753(3) 0.0531(12) Uani 1 1 d .
H10A H 1.3058 0.167 0.9774 0.08 Uiso 0.5 1 calc PR
H10B H 1.3428 0.1069 0.9544 0.08 Uiso 0.5 1 calc PR
H10C H 1.3329 0.1103 1.0344 0.08 Uiso 0.5 1 calc PR
H10D H 1.3486 0.0891 1.0001 0.08 Uiso 0.5 1 calc PR
H10E H 1.3115 0.1492 1.0231 0.08 Uiso 0.5 1 calc PR
H10F H 1.3214 0.1459 0.9431 0.08 Uiso 0.5 1 calc PR
C11 C 0.6309(4) 0.10848(16) 0.7036(2) 0.0307(8) Uani 1 1 d .
H11 H 0.6578 0.1401 0.681 0.037 Uiso 1 1 calc R
C12 C 0.4985(4) 0.08234(19) 0.6263(3) 0.0506(12) Uani 1 1 d .
H12A H 0.5074 0.0719 0.5801 0.076 Uiso 1 1 calc R
H12B H 0.4245 0.1106 0.603 0.076 Uiso 1 1 calc R
H12C H 0.4776 0.0475 0.6456 0.076 Uiso 1 1 calc R
C13 C 0.6118(5) 0.1349(2) 0.7689(3) 0.0525(12) Uani 1 1 d .
H13A H 0.5804 0.1049 0.7894 0.079 Uiso 1 1 calc R
H13B H 0.5438 0.1661 0.74 0.079 Uiso 1 1 calc R
H13C H 0.699 0.1508 0.8195 0.079 Uiso 1 1 calc R
C15 C 0.9161(3) -0.14976(14) 0.6293(2) 0.0237(7) Uani 1 1 d .
C16 C 0.8623(4) -0.11595(16) 0.5544(2) 0.0288(8) Uani 1 1 d .
H16 H 0.7956 -0.0873 0.5389 0.035 Uiso 1 1 calc R
C17 C 0.9052(4) -0.12371(18) 0.5021(3) 0.0381(9) Uani 1 1 d .
H17 H 0.8675 -0.1005 0.451 0.046 Uiso 1 1 calc R
C18 C 1.0023(4) -0.16496(19) 0.5242(3) 0.0403(10) Uani 1 1 d .
H18 H 1.031 -0.1703 0.4882 0.048 Uiso 1 1 calc R
C19 C 1.0576(4) -0.19835(18) 0.5983(3) 0.0398(9) Uani 1 1 d .
H19 H 1.1252 -0.2265 0.6138 0.048 Uiso 1 1 calc R
C20 C 1.0149(4) -0.19096(16) 0.6503(2) 0.0324(8) Uani 1 1 d .
H20 H 1.0535 -0.2144 0.7013 0.039 Uiso 1 1 calc R
C21 C 1.0291(4) -0.12016(15) 0.8381(2) 0.0261(7) Uani 1 1 d .
C22 C 1.1495(4) -0.10852(16) 0.8506(2) 0.0324(8) Uani 1 1 d .
H22 H 1.1502 -0.1082 0.801 0.039 Uiso 1 1 calc R
C23 C 1.2699(4) -0.09726(18) 0.9336(3) 0.0399(9) Uani 1 1 d .
H23 H 1.3518 -0.0901 0.9402 0.048 Uiso 1 1 calc R
C24 C 1.2712(4) -0.09649(18) 1.0058(3) 0.0415(10) Uani 1 1 d .
H24 H 1.3536 -0.089 1.0628 0.05 Uiso 1 1 calc R
C25 C 1.1518(4) -0.1067(2) 0.9951(3) 0.0473(11) Uani 1 1 d .
H25 H 1.1511 -0.1052 1.0447 0.057 Uiso 1 1 calc R
C26 C 1.0328(4) -0.11911(19) 0.9128(3) 0.0398(10) Uani 1 1 d .
H26 H 0.9518 -0.1271 0.9069 0.048 Uiso 1 1 calc R
C27 C 0.7723(3) -0.22097(14) 0.7144(2) 0.0246(7) Uani 1 1 d .
C28 C 0.8569(4) -0.26039(17) 0.7807(3) 0.0377(9) Uani 1 1 d .
H28 H 0.9486 -0.2498 0.8266 0.045 Uiso 1 1 calc R
C29 C 0.8106(5) -0.31485(18) 0.7814(3) 0.0453(10) Uani 1 1 d .
H29 H 0.8706 -0.3415 0.8271 0.054 Uiso 1 1 calc R
C30 C 0.6777(4) -0.33032(17) 0.7160(3) 0.0414(10) Uani 1 1 d .
H30 H 0.6455 -0.3676 0.7166 0.05 Uiso 1 1 calc R
C31 C 0.5911(4) -0.29178(17) 0.6494(3) 0.0392(9) Uani 1 1 d .
H31 H 0.4992 -0.3024 0.604 0.047 Uiso 1 1 calc R
C32 C 0.6383(4) -0.23789(15) 0.6492(2) 0.0294(8) Uani 1 1 d .
H32 H 0.5778 -0.2115 0.6033 0.035 Uiso 1 1 calc R
C33 C 0.3480(3) -0.14008(15) 0.5860(2) 0.0242(7) Uani 1 1 d .
C34 C 0.3055(4) -0.10273(16) 0.5164(2) 0.0318(8) Uani 1 1 d .
H34 H 0.3272 -0.0626 0.5278 0.038 Uiso 1 1 calc R
C35 C 0.2319(4) -0.12325(18) 0.4307(2) 0.0359(9) Uani 1 1 d .
H35 H 0.203 -0.0973 0.3836 0.043 Uiso 1 1 calc R
C36 C 0.2007(4) -0.18127(18) 0.4138(2) 0.0350(9) Uani 1 1 d .
H36 H 0.1507 -0.1954 0.3551 0.042 Uiso 1 1 calc R
C37 C 0.2415(4) -0.21879(16) 0.4813(2) 0.0310(8) Uani 1 1 d .
H37 H 0.2194 -0.2588 0.4692 0.037 Uiso 1 1 calc R
C38 C 0.3145(3) -0.19868(15) 0.5670(2) 0.0257(7) Uani 1 1 d .
H38 H 0.3423 -0.225 0.6134 0.031 Uiso 1 1 calc R
C39 C 0.4888(3) -0.18223(14) 0.8017(2) 0.0252(7) Uani 1 1 d .
C40 C 0.6022(4) -0.21794(15) 0.8382(2) 0.0323(8) Uani 1 1 d .
H40 H 0.6582 -0.2138 0.8196 0.039 Uiso 1 1 calc R
C41 C 0.6354(5) -0.25926(17) 0.9007(3) 0.0431(10) Uani 1 1 d .
H41 H 0.7139 -0.2829 0.9251 0.052 Uiso 1 1 calc R
C42 C 0.5548(5) -0.26609(18) 0.9274(3) 0.0478(11) Uani 1 1 d .
H42 H 0.5774 -0.2945 0.9706 0.057 Uiso 1 1 calc R
C43 C 0.4419(5) -0.23211(19) 0.8921(3) 0.0458(11) Uani 1 1 d .
H43 H 0.3861 -0.237 0.9107 0.055 Uiso 1 1 calc R
C44 C 0.4079(4) -0.19056(17) 0.8293(3) 0.0353(9) Uani 1 1 d .
H44 H 0.3285 -0.1675 0.8049 0.042 Uiso 1 1 calc R
C45 C 0.3316(4) -0.04870(15) 0.7234(2) 0.0293(8) Uani 1 1 d .
C46 C 0.2019(4) -0.03595(18) 0.6494(3) 0.0424(10) Uani 1 1 d .
H46 H 0.1698 -0.0531 0.5946 0.051 Uiso 1 1 calc R
C47 C 0.1165(5) 0.0018(2) 0.6533(4) 0.0542(12) Uani 1 1 d .
H47 H 0.0275 0.0102 0.6014 0.065 Uiso 1 1 calc R
C48 C 0.1611(5) 0.02648(19) 0.7317(4) 0.0562(13) Uani 1 1 d .
H48 H 0.1027 0.0516 0.7347 0.067 Uiso 1 1 calc R
C49 C 0.2907(5) 0.0149(2) 0.8061(3) 0.0535(12) Uani 1 1 d .
H49 H 0.3224 0.0327 0.8604 0.064 Uiso 1 1 calc R
C50 C 0.3758(5) -0.02254(18) 0.8028(3) 0.0424(10) Uani 1 1 d .
H50 H 0.4648 -0.0304 0.8549 0.051 Uiso 1 1 calc R
Sn1 Sn 0.84659(2) -0.138729(10) 0.708136(14) 0.02167(7) Uani 1 1 d .
Sn2 Sn 0.45813(2) -0.110331(10) 0.719460(15) 0.02269(7) Uani 1 1 d .
H1 H 0.605(4) -0.0976(15) 0.610(2) 0.025(9) Uiso 1 1 d .
H2A H 0.649(4) -0.0022(16) 0.586(3) 0.027(11) Uiso 1 1 d .
H2B H 0.804(4) -0.0077(16) 0.654(2) 0.035(10) Uiso 1 1 d .
H3 H 0.727(4) -0.1112(19) 0.813(3) 0.050(13) Uiso 1 1 d .
H4A H 0.796(4) -0.0237(16) 0.890(3) 0.036(11) Uiso 1 1 d .
H4B H 0.645(4) -0.0010(17) 0.830(3) 0.037(12) Uiso 1 1 d .

loop_
_atom_site_aniso_label
_atom_site_aniso_U_11
_atom_site_aniso_U_22
_atom_site_aniso_U_33
_atom_site_aniso_U_23
_atom_site_aniso_U_13
_atom_site_aniso_U_12
Ni1 0.0216(2) 0.0208(2) 0.0233(2) -0.00023(17) 0.01360(19) -0.00143(17)
N1 0.0252(15) 0.0209(14) 0.0254(15) 0.0018(11) 0.0141(13) 0.0034(11)
N2 0.0295(17) 0.0351(18) 0.0341(18) -0.0106(14) 0.0136(15) -0.0078(14)
C1 0.0236(17) 0.0245(18) 0.0247(17) -0.0032(14) 0.0143(15) -0.0020(14)
C2 0.035(2) 0.030(2) 0.030(2) 0.0048(16) 0.0221(19) 0.0049(17)
C3 0.0241(17) 0.0320(19) 0.0224(17) 0.0038(14) 0.0148(15) -0.0037(15)
C4 0.038(2) 0.041(2) 0.0232(19) -0.0056(16) 0.0193(18) -0.0113(18)
C5 0.0283(18) 0.0232(17) 0.0221(17) 0.0004(14) 0.0149(15) 0.0006(14)
C6 0.0290(18) 0.0196(17) 0.0337(19) -0.0011(14) 0.0179(17) -0.0013(14)
C7 0.0284(19) 0.0291(19) 0.034(2) -0.0031(16) 0.0172(17) 0.0008(15)
C8 0.038(2) 0.0200(18) 0.0300(19) -0.0007(15) 0.0147(18) 0.0022(15)
C9 0.044(2) 0.0234(19) 0.037(2) -0.0065(16) 0.020(2) -0.0087(17)
C10 0.032(2) 0.056(3) 0.054(3) -0.020(2) 0.017(2) -0.016(2)
C11 0.0301(19) 0.0291(19) 0.0271(19) 0.0037(15) 0.0143(17) 0.0086(15)
C12 0.027(2) 0.043(3) 0.051(3) 0.002(2) 0.007(2) 0.0114(18)
C13 0.054(3) 0.065(3) 0.037(2) 0.014(2) 0.028(2) 0.036(2)
C15 0.0202(16) 0.0268(18) 0.0252(17) -0.0052(14) 0.0144(15) -0.0054(13)
C16 0.0224(17) 0.036(2) 0.0273(18) -0.0031(15) 0.0145(16) 0.0000(15)
C17 0.032(2) 0.052(3) 0.030(2) 0.0023(18) 0.0182(18) -0.0013(18)
C18 0.032(2) 0.061(3) 0.036(2) -0.006(2) 0.0252(19) -0.0005(19)
C19 0.036(2) 0.045(2) 0.049(2) -0.0028(19) 0.032(2) 0.0047(18)
C20 0.032(2) 0.033(2) 0.034(2) 0.0028(16) 0.0212(18) 0.0039(16)
C21 0.0250(18) 0.0243(17) 0.0230(17) 0.0010(14) 0.0114(15) 0.0054(14)
C22 0.031(2) 0.036(2) 0.0276(19) -0.0029(16) 0.0164(17) -0.0001(16)
C23 0.0260(19) 0.049(2) 0.036(2) -0.0066(18) 0.0136(18) -0.0048(17)
C24 0.028(2) 0.049(3) 0.0231(19) -0.0028(17) 0.0032(17) 0.0055(18)
C25 0.044(3) 0.068(3) 0.024(2) 0.0034(19) 0.017(2) 0.013(2)
C26 0.030(2) 0.058(3) 0.030(2) 0.0080(18) 0.0175(18) 0.0107(18)
C27 0.0279(18) 0.0247(17) 0.0282(18) 0.0016(14) 0.0206(16) 0.0019(14)
C28 0.031(2) 0.033(2) 0.036(2) 0.0041(17) 0.0138(18) 0.0034(16)
C29 0.050(3) 0.035(2) 0.046(3) 0.0143(19) 0.027(2) 0.009(2)
C30 0.050(3) 0.026(2) 0.064(3) 0.0031(19) 0.043(2) -0.0009(18)
C31 0.030(2) 0.034(2) 0.049(2) -0.0030(18) 0.022(2) -0.0033(17)
C32 0.0277(18) 0.0281(19) 0.0309(19) 0.0022(15) 0.0169(16) 0.0034(15)
C33 0.0188(16) 0.0325(19) 0.0241(17) -0.0006(14) 0.0144(14) -0.0018(14)
C34 0.033(2) 0.032(2) 0.031(2) 0.0001(15) 0.0198(17) -0.0038(16)
C35 0.034(2) 0.047(2) 0.0253(19) 0.0055(17) 0.0171(17) -0.0007(17)
C36 0.0283(19) 0.050(2) 0.0240(18) -0.0099(17) 0.0147(16) -0.0065(17)
C37 0.0277(18) 0.032(2) 0.036(2) -0.0091(16) 0.0206(17) -0.0034(15)
C38 0.0189(16) 0.0326(19) 0.0271(18) 0.0014(15) 0.0146(15) 0.0021(14)
C39 0.0295(18) 0.0252(17) 0.0225(17) -0.0030(14) 0.0166(15) -0.0065(14)
C40 0.039(2) 0.0270(19) 0.038(2) -0.0010(16) 0.0270(19) -0.0002(16)
C41 0.058(3) 0.030(2) 0.040(2) 0.0034(17) 0.029(2) 0.0031(19)
C42 0.078(3) 0.031(2) 0.038(2) -0.0006(18) 0.037(2) -0.007(2)
C43 0.065(3) 0.049(3) 0.045(2) -0.012(2) 0.045(2) -0.025(2)
C44 0.034(2) 0.040(2) 0.039(2) -0.0069(17) 0.0264(19) -0.0093(17)
C45 0.0319(19) 0.0260(18) 0.037(2) -0.0027(15) 0.0243(18) -0.0027(15)
C46 0.036(2) 0.039(2) 0.049(3) -0.0026(19) 0.025(2) 0.0038(18)
C47 0.043(3) 0.046(3) 0.076(4) 0.010(2) 0.037(3) 0.010(2)
C48 0.076(4) 0.037(2) 0.092(4) 0.004(3) 0.070(4) 0.012(2)
C49 0.077(4) 0.045(3) 0.068(3) -0.013(2) 0.059(3) -0.003(2)
C50 0.052(3) 0.046(2) 0.043(2) -0.0031(19) 0.036(2) 0.000(2)
Sn1 0.02007(12) 0.02324(12) 0.02227(12) -0.00008(9) 0.01309(10) 0.00095(9)
Sn2 0.02257(12) 0.02434(13) 0.02257(12) -0.00124(9) 0.01438(10) -0.00252(9)

loop_
_atom_type_symbol
_atom_type_description
_atom_type_scat_dispersion_real
_atom_type_scat_dispersion_imag
_atom_type_scat_source
C C 0.0033 0.0016 'International Tables Vol C Tables 4.2.6.8 and 6.1.1.4'
H H 0 0 'International Tables Vol C Tables 4.2.6.8 and 6.1.1.4'
N N 0.0061 0.0033 'International Tables Vol C Tables 4.2.6.8 and 6.1.1.4'
Ni Ni 0.3393 1.1124 'International Tables Vol C Tables 4.2.6.8 and 6.1.1.4'
Sn Sn -0.6537 1.4246 'International Tables Vol C Tables 4.2.6.8 and 6.1.1.4'

loop_
_geom_angle_atom_site_label_1
_geom_angle_atom_site_label_2
_geom_angle_atom_site_label_3
_geom_angle
C3 Ni1 N1 133.86(13)
C3 Ni1 C1 92.69(15)
N1 Ni1 C1 133.38(13)
C3 Ni1 C4 41.35(15)
N1 Ni1 C4 92.77(14)
C1 Ni1 C4 133.11(16)
C3 Ni1 C2 133.66(15)
N1 Ni1 C2 92.49(14)
C1 Ni1 C2 41.04(14)
C4 Ni1 C2 172.55(18)
C5 N1 C11 118.7(3)
C5 N1 Ni1 120.0(2)
C11 N1 Ni1 121.3(2)
C7 N2 C9 118.1(3)
C7 N2 C10 120.7(3)
C9 N2 C10 121.3(3)
C2 C1 Ni1 69.6(2)
C2 C1 Sn1 120.6(3)
Ni1 C1 Sn1 114.32(16)
C2 C1 H1 124(2)
Ni1 C1 H1 116(2)
Sn1 C1 H1 107(2)
C1 C2 Ni1 69.4(2)
C1 C2 H2A 124(3)
Ni1 C2 H2A 111(3)
C1 C2 H2B 120(2)
Ni1 C2 H2B 103(2)
H2A C2 H2B 114(3)
C4 C3 Ni1 69.8(2)
C4 C3 Sn2 121.3(3)
Ni1 C3 Sn2 119.99(17)
C4 C3 H3 116(3)
Ni1 C3 H3 115(2)
Sn2 C3 H3 110(2)
C3 C4 Ni1 68.9(2)
C3 C4 H4A 120(2)
Ni1 C4 H4A 114(2)
C3 C4 H4B 124(3)
Ni1 C4 H4B 111(3)
H4A C4 H4B 111(3)
N1 C5 C6 119.4(3)
N1 C5 C8 127.3(3)
C6 C5 C8 113.3(3)
C7 C6 C5 122.5(3)
C7 C6 H6 118.8
C5 C6 H6 118.8
C6 C7 N2 122.1(3)
C6 C7 H7 119
N2 C7 H7 119
C9 C8 C5 121.2(3)
C9 C8 H8 119.4
C5 C8 H8 119.4
C8 C9 N2 122.9(3)
C8 C9 H9 118.6
N2 C9 H9 118.6
N2 C10 H10A 109.5
N2 C10 H10B 109.5
H10A C10 H10B 109.5
N2 C10 H10C 109.5
H10A C10 H10C 109.5
H10B C10 H10C 109.5
N2 C10 H10D 109.5
H10A C10 H10D 141.1
H10B C10 H10D 56.3
H10C C10 H10D 56.3
N2 C10 H10E 109.5
H10A C10 H10E 56.3
H10B C10 H10E 141.1
H10C C10 H10E 56.3
H10D C10 H10E 109.5
N2 C10 H10F 109.5
H10A C10 H10F 56.3
H10B C10 H10F 56.3
H10C C10 H10F 141.1
H10D C10 H10F 109.5
H10E C10 H10F 109.5
N1 C11 C12 110.4(3)
N1 C11 C13 111.2(3)
C12 C11 C13 110.4(4)
N1 C11 H11 108.3
C12 C11 H11 108.3
C13 C11 H11 108.3
C11 C12 H12A 109.5
C11 C12 H12B 109.5
H12A C12 H12B 109.5
C11 C12 H12C 109.5
H12A C12 H12C 109.5
H12B C12 H12C 109.5
C11 C13 H13A 109.5
C11 C13 H13B 109.5
H13A C13 H13B 109.5
C11 C13 H13C 109.5
H13A C13 H13C 109.5
H13B C13 H13C 109.5
C16 C15 C20 117.7(3)
C16 C15 Sn1 120.5(2)
C20 C15 Sn1 121.8(3)
C17 C16 C15 120.7(3)
C17 C16 H16 119.7
C15 C16 H16 119.7
C18 C17 C16 120.1(4)
C18 C17 H17 119.9
C16 C17 H17 119.9
C19 C18 C17 120.1(4)
C19 C18 H18 120
C17 C18 H18 120
C18 C19 C20 120.0(4)
C18 C19 H19 120
C20 C19 H19 120
C19 C20 C15 121.4(3)
C19 C20 H20 119.3
C15 C20 H20 119.3
C22 C21 C26 116.8(3)
C22 C21 Sn1 120.1(3)
C26 C21 Sn1 123.0(3)
C21 C22 C23 121.9(4)
C21 C22 H22 119.1
C23 C22 H22 119.1
C24 C23 C22 120.3(4)
C24 C23 H23 119.9
C22 C23 H23 119.9
C23 C24 C25 119.1(4)
C23 C24 H24 120.4
C25 C24 H24 120.4
C24 C25 C26 120.5(4)
C24 C25 H25 119.7
C26 C25 H25 119.7
C25 C26 C21 121.3(4)
C25 C26 H26 119.3
C21 C26 H26 119.3
C28 C27 C32 117.5(3)
C28 C27 Sn1 121.5(3)
C32 C27 Sn1 121.0(2)
C27 C28 C29 121.3(4)
C27 C28 H28 119.4
C29 C28 H28 119.4
C30 C29 C28 119.9(4)
C30 C29 H29 120.1
C28 C29 H29 120.1
C29 C30 C31 120.0(4)
C29 C30 H30 120
C31 C30 H30 120
C32 C31 C30 119.6(4)
C32 C31 H31 120.2
C30 C31 H31 120.2
C31 C32 C27 121.8(3)
C31 C32 H32 119.1
C27 C32 H32 119.1
C34 C33 C38 118.1(3)
C34 C33 Sn2 122.3(3)
C38 C33 Sn2 119.5(2)
C35 C34 C33 120.8(3)
C35 C34 H34 119.6
C33 C34 H34 119.6
C36 C35 C34 119.9(4)
C36 C35 H35 120.1
C34 C35 H35 120.1
C37 C36 C35 120.3(3)
C37 C36 H36 119.9
C35 C36 H36 119.9
C36 C37 C38 120.2(3)
C36 C37 H37 119.9
C38 C37 H37 119.9
C37 C38 C33 120.7(3)
C37 C38 H38 119.7
C33 C38 H38 119.7
C44 C39 C40 117.3(3)
C44 C39 Sn2 122.1(3)
C40 C39 Sn2 120.1(2)
C41 C40 C39 121.6(4)
C41 C40 H40 119.2
C39 C40 H40 119.2
C42 C41 C40 119.8(4)
C42 C41 H41 120.1
C40 C41 H41 120.1
C43 C42 C41 119.9(4)
C43 C42 H42 120
C41 C42 H42 120
C42 C43 C44 120.6(4)
C42 C43 H43 119.7
C44 C43 H43 119.7
C43 C44 C39 120.7(4)
C43 C44 H44 119.6
C39 C44 H44 119.6
C46 C45 C50 117.9(4)
C46 C45 Sn2 121.4(3)
C50 C45 Sn2 120.6(3)
C45 C46 C47 121.3(4)
C45 C46 H46 119.3
C47 C46 H46 119.3
C48 C47 C46 119.9(4)
C48 C47 H47 120
C46 C47 H47 120
C47 C48 C49 119.7(4)
C47 C48 H48 120.1
C49 C48 H48 120.1
C48 C49 C50 120.6(4)
C48 C49 H49 119.7
C50 C49 H49 119.7
C49 C50 C45 120.5(4)
C49 C50 H50 119.7
C45 C50 H50 119.7
C1 Sn1 C27 110.27(13)
C1 Sn1 C15 108.22(13)
C27 Sn1 C15 107.33(12)
C1 Sn1 C21 118.72(13)
C27 Sn1 C21 107.21(13)
C15 Sn1 C21 104.45(13)
C3 Sn2 C45 111.42(14)
C3 Sn2 C33 118.81(12)
C45 Sn2 C33 107.61(13)
C3 Sn2 C39 102.23(13)
C45 Sn2 C39 107.29(13)
C33 Sn2 C39 108.85(13)

loop_
_geom_bond_atom_site_label_1
_geom_bond_atom_site_label_2
_geom_bond_distance
Ni1 C3 1.975(3)
Ni1 N1 1.975(3)
Ni1 C1 1.984(3)
Ni1 C4 1.986(4)
Ni1 C2 1.986(4)
N1 C5 1.310(4)
N1 C11 1.482(4)
N2 C7 1.361(5)
N2 C9 1.362(5)
N2 C10 1.465(5)
C1 C2 1.392(5)
C1 Sn1 2.106(3)
C1 H1 0.94(4)
C2 H2A 0.81(4)
C2 H2B 1.00(4)
C3 C4 1.399(5)
C3 Sn2 2.120(3)
C3 H3 1.00(4)
C4 H4A 1.00(4)
C4 H4B 0.90(4)
C5 C6 1.436(5)
C5 C8 1.443(5)
C6 C7 1.336(5)
C6 H6 0.95
C7 H7 0.95
C8 C9 1.344(5)
C8 H8 0.95
C9 H9 0.95
C10 H10A 0.98
C10 H10B 0.98
C10 H10C 0.98
C10 H10D 0.98
C10 H10E 0.98
C10 H10F 0.98
C11 C12 1.510(5)
C11 C13 1.525(5)
C11 H11 1
C12 H12A 0.98
C12 H12B 0.98
C12 H12C 0.98
C13 H13A 0.98
C13 H13B 0.98
C13 H13C 0.98
C15 C16 1.392(5)
C15 C20 1.396(5)
C15 Sn1 2.143(3)
C16 C17 1.393(5)
C16 H16 0.95
C17 C18 1.377(6)
C17 H17 0.95
C18 C19 1.372(6)
C18 H18 0.95
C19 C20 1.383(5)
C19 H19 0.95
C20 H20 0.95
C21 C22 1.375(5)
C21 C26 1.395(5)
C21 Sn1 2.150(3)
C22 C23 1.388(5)
C22 H22 0.95
C23 C24 1.365(5)
C23 H23 0.95
C24 C25 1.374(6)
C24 H24 0.95
C25 C26 1.379(6)
C25 H25 0.95
C26 H26 0.95
C27 C28 1.383(5)
C27 C32 1.389(5)
C27 Sn1 2.138(3)
C28 C29 1.382(6)
C28 H28 0.95
C29 C30 1.373(6)
C29 H29 0.95
C30 C31 1.377(6)
C30 H30 0.95
C31 C32 1.372(5)
C31 H31 0.95
C32 H32 0.95
C33 C34 1.389(5)
C33 C38 1.394(5)
C33 Sn2 2.145(3)
C34 C35 1.386(5)
C34 H34 0.95
C35 C36 1.375(5)
C35 H35 0.95
C36 C37 1.368(5)
C36 H36 0.95
C37 C38 1.382(5)
C37 H37 0.95
C38 H38 0.95
C39 C44 1.391(5)
C39 C40 1.389(5)
C39 Sn2 2.150(3)
C40 C41 1.379(5)
C40 H40 0.95
C41 C42 1.370(6)
C41 H41 0.95
C42 C43 1.365(6)
C42 H42 0.95
C43 C44 1.384(6)
C43 H43 0.95
C44 H44 0.95
C45 C46 1.377(5)
C45 C50 1.395(5)
C45 Sn2 2.141(4)
C46 C47 1.399(6)
C46 H46 0.95
C47 C48 1.365(7)
C47 H47 0.95
C48 C49 1.373(7)
C48 H48 0.95
C49 C50 1.386(6)
C49 H49 0.95
C50 H50 0.95
